data_4038044
loop_
_publ_author_name
'Yu, Haiyong'
'Tian, Yingyuan'
'Zong, Yan'
'Zhang, Jianyu'
'Xu, Tao'

_publ_section_title
;
 Total Synthesis and Structural Reassignment of Aranorosinol A,
 Aranorosinol B, and EI-2128-1.
;
_journal_name_full 'The Journal of organic chemistry'
_journal_paper_doi 10.1021/acs.joc.0c00028
_journal_year 2020
_chemical_formula_moiety '2(C25 H32 Br N O7 Si), 2(C25 H35 Br N O7 Si), C H2 Cl2'
_chemical_formula_sum 'C100 H142 Br4 Cl2 N4 O28 Si4'
_chemical_formula_weight 2351.07
_space_group_crystal_system orthorhombic
_space_group_IT_number 56
_space_group_name_Hall '-P 2ab 2ac'
_space_group_name_H-M_alt 'P c c n'
_atom_sites_solution_hydrogens geom
_atom_sites_solution_primary iterative
_audit_creation_date 2020-01-09
_audit_creation_method
;
Olex2 1.2
(compiled 2018.05.29 svn.r3508 for OlexSys, GUI svn.r5506)
;
_cell_angle_alpha 90
_cell_angle_beta 90
_cell_angle_gamma 90
_cell_formula_units_Z 4
_cell_length_a 24.660(2)
_cell_length_b 32.376(3)
_cell_length_c 14.0760(13)
_cell_measurement_reflns_used 4752
_cell_measurement_temperature 298(2)
_cell_measurement_theta_max 28.593
_cell_measurement_theta_min 0.286
_cell_volume 11238.2(17)
_computing_molecular_graphics 'Olex2 (Dolomanov et al., 2009)'
_computing_publication_material 'Olex2 (Dolomanov et al., 2009)'
_computing_structure_refinement 'olex2.refine (Bourhis et al., 2015)'
_computing_structure_solution 'olex2.solve (Bourhis et al., 2015)'
_diffrn_ambient_temperature 298.15
_diffrn_measured_fraction_theta_full 0.999
_diffrn_measured_fraction_theta_max 0.999
_diffrn_measurement_device_type 'CCD area detector'
_diffrn_measurement_method 'phi and omega scans'
_diffrn_radiation_type MoK\a
_diffrn_radiation_wavelength 0.71073
_diffrn_reflns_av_R_equivalents 0.1414
_diffrn_reflns_av_unetI/netI 0.1554
_diffrn_reflns_Laue_measured_fraction_full 0.999
_diffrn_reflns_Laue_measured_fraction_max 0.999
_diffrn_reflns_limit_h_max 29
_diffrn_reflns_limit_h_min -28
_diffrn_reflns_limit_k_max 38
_diffrn_reflns_limit_k_min -38
_diffrn_reflns_limit_l_max 10
_diffrn_reflns_limit_l_min -16
_diffrn_reflns_number 53015
_diffrn_reflns_point_group_measured_fraction_full 0.999
_diffrn_reflns_point_group_measured_fraction_max 0.999
_diffrn_reflns_theta_full 24.999
_diffrn_reflns_theta_max 24.999
_diffrn_reflns_theta_min 2.284
_exptl_absorpt_coefficient_mu 1.595
_exptl_absorpt_correction_T_max 0.839
_exptl_absorpt_correction_T_min 0.525
_exptl_absorpt_correction_type multi-scan
_exptl_crystal_colour red
_exptl_crystal_colour_primary red
_exptl_crystal_density_diffrn 1.390
_exptl_crystal_description block
_exptl_crystal_F_000 4896
_exptl_crystal_size_max 0.41
_exptl_crystal_size_mid 0.4
_exptl_crystal_size_min 0.11
_refine_diff_density_max 0.552
_refine_diff_density_min -0.451
_refine_diff_density_rms 0.058
_refine_ls_extinction_method none
_refine_ls_goodness_of_fit_ref 0.764
_refine_ls_hydrogen_treatment constr
_refine_ls_matrix_type full
_refine_ls_number_parameters 655
_refine_ls_number_reflns 9893
_refine_ls_number_restraints 2
_refine_ls_restrained_S_all 0.768
_refine_ls_R_factor_all 0.1942
_refine_ls_R_factor_gt 0.0565
_refine_ls_shift/su_max 0.002
_refine_ls_shift/su_mean 0.001
_refine_ls_structure_factor_coef Fsqd
_refine_ls_weighting_details 'w=1/[\s^2^(Fo^2^)+(0.0773P)^2^+0.0001P] where P=(Fo^2^+2Fc^2^)/3'
_refine_ls_weighting_scheme calc
_refine_ls_wR_factor_gt 0.1287
_refine_ls_wR_factor_ref 0.1563
_reflns_Friedel_coverage 0.000
_reflns_number_gt 3275
_reflns_number_total 9893
_reflns_threshold_expression 'I > 2\s(I)'
_cod_data_source_file jo0c00028_si_004.cif
_cod_data_source_block 171219d
_cod_depositor_comments
;
The following automatic conversions were performed:

data item '_exptl_absorpt_correction_type' value 'Multi-scan' was
changed to 'multi-scan' in accordance with the
/home/data/users/saulius/crontab/automatic-downloads/rss-feeds/ACS/lib/dictionaries/cif_core.dic
dictionary named 'cif_core.dic' version 2.4.2 last updated on
2011-04-26.

Automatic conversion script
Id: cif_fix_values 7556 2019-12-06 15:28:31Z antanas 
;
_cod_original_cell_volume 11238.1(17)
_cod_database_code 4038044
_shelx_shelxl_version_number 2014/7
_shelx_space_group_comment
;
The symmetry employed for this shelxl refinement is uniquely defined
by the following loop, which should always be used as a source of
symmetry information in preference to the above space-group names.
They are only intended as comments.
;
_shelx_estimated_absorpt_t_max 0.844
_shelx_estimated_absorpt_t_min 0.561
_olex2_refinement_description
;
1. Fixed Uiso
 At 1.2 times of:
  All C(H) groups, All C(H,H) groups, All N(H,H) groups
 At 1.5 times of:
  All C(H,H,H) groups, All O(H) groups
2. Restrained distances
 C13-C14
 1.45 with sigma of 0.02
 C38-C39
 1.45 with sigma of 0.002
3. Others
 Fixed Sof: H51A(0.5) H51B(0.5)
4.a Ternary CH refined with riding coordinates:
 C5(H5), C6(H6), C8(H8), C9(H9A), C11(H11), C12(H12), C30(H30), C31(H31),
 C33(H33), C34(H34), C36(H36), C37(H37)
4.b Secondary CH2 refined with riding coordinates:
 N1(H1D,H1E), C3(H3A,H3B), C10(H10A,H10B), N4(H2A,H2B), C13(H13A,H13B),
 C15(H15A,H15B), C17(H17A,H17B), C28(H28A,H28B), C35(H35A,H35B), C38(H38A,H38B),
  C40(H40A,H40B), C42(H42A,H42B), C51(H51A,H51B)
4.c Aromatic/amide H refined with riding coordinates:
 C21(H21), C22(H22), C24(H24), C25(H25), C46(H46), C47(H47), C49(H49), C50(H50)
4.d Idealised Me refined as rotating group:
 C1(H1A,H1B,H1C), C16(H16A,H16B,H16C), C18(H18A,H18B,H18C), C26(H26A,H26B,
 H26C), C39(H39A,H39B,H39C), C41(H41A,H41B,H41C), C43(H43A,H43B,H43C)
4.e Idealised tetrahedral OH refined as rotating group:
 O2(H2), O9(H9)
;
_olex2_submission_special_instructions 'No special instructions were received'

loop_
_space_group_symop_operation_xyz
'x, y, z'
'-x+1/2, -y+1/2, z'
'-x, y+1/2, -z+1/2'
'x+1/2, -y, -z+1/2'
'-x, -y, -z'
'x-1/2, y-1/2, -z'
'x, -y-1/2, z-1/2'
'-x-1/2, y, z-1/2'

loop_
_atom_site_label
_atom_site_type_symbol
_atom_site_fract_x
_atom_site_fract_y
_atom_site_fract_z
_atom_site_U_iso_or_equiv
_atom_site_adp_type
_atom_site_occupancy
_atom_site_site_symmetry_order
_atom_site_calc_flag
_atom_site_refinement_flags_posn
_atom_site_refinement_flags_adp
_atom_site_refinement_flags_occupancy
_atom_site_disorder_assembly
_atom_site_disorder_group
Br1 Br 0.33256(3) 0.17859(2) -0.23568(5) 0.0985(3) Uani 1 1 d . . . . .
Br2 Br 0.80098(4) 0.16084(4) 0.11896(10) 0.2003(6) Uani 1 1 d . . . . .
Si1 Si 0.35766(7) 0.16330(5) 0.36555(12) 0.0635(5) Uani 1 1 d . . . . .
Si2 Si 0.67938(7) -0.00155(6) 0.10685(13) 0.0827(6) Uani 1 1 d . . . . .
C1 C 0.3799(3) 0.04159(19) 0.5166(4) 0.092(2) Uani 1 1 d . . . . .
H1A H 0.4018 0.0630 0.5441 0.138 Uiso 1 1 calc R U . . .
H1B H 0.3713 0.0214 0.5643 0.138 Uiso 1 1 calc R U . . .
H1C H 0.3471 0.0533 0.4920 0.138 Uiso 1 1 calc R U . . .
O2 O 0.39737(18) -0.08152(11) 0.3218(3) 0.0864(13) Uani 1 1 d . . . . .
H2 H 0.4185 -0.0971 0.2946 0.130 Uiso 1 1 calc R U . . .
O3 O 0.42563(15) -0.03913(11) 0.1463(2) 0.0666(11) Uani 1 1 d . . . . .
O4 O 0.51017(15) -0.06681(10) 0.2738(2) 0.0681(11) Uani 1 1 d . . . . .
O5 O 0.53450(15) -0.00712(10) 0.1146(2) 0.0576(10) Uani 1 1 d . . . . .
O7 O 0.50770(16) 0.14146(11) 0.1313(3) 0.0707(12) Uani 1 1 d . . . . .
O8 O 0.55494(17) 0.15689(11) 0.7364(3) 0.0773(13) Uani 1 1 d . . . . .
O9 O 0.53192(15) 0.28599(9) 0.7264(2) 0.0543(9) Uani 1 1 d . . . . .
H9 H 0.5280 0.2986 0.6763 0.081 Uiso 1 1 calc R U . . .
O10 O 0.55680(13) 0.25901(10) 0.5392(2) 0.0541(9) Uani 1 1 d . . . . .
O11 O 0.44919(13) 0.24485(10) 0.6156(2) 0.0552(9) Uani 1 1 d . . . . .
O12 O 0.48127(13) 0.20186(9) 0.4381(2) 0.0489(9) Uani 1 1 d . . . . .
O13 O 0.41597(14) 0.15099(10) 0.4166(2) 0.0624(10) Uani 1 1 d . . . . .
O14 O 0.60362(16) 0.08497(12) 0.4107(3) 0.0787(13) Uani 1 1 d . . . . .
N1 N 0.55949(19) 0.14252(12) 0.3645(3) 0.0512(12) Uani 1 1 d . . . . .
H1D H 0.5491 0.1455 0.3043 0.061 Uiso 1 1 calc R U . . .
H1E H 0.5716 0.1671 0.3833 0.061 Uiso 1 1 calc R U . . .
O6 O 0.62184(15) 0.01507(12) 0.1481(2) 0.0703(11) Uani 1 1 d . . . . .
C2 C 0.4107(3) 0.02124(19) 0.4374(4) 0.0635(17) Uani 1 1 d . . . . .
C3 C 0.3904(2) -0.02084(16) 0.4075(4) 0.0633(16) Uani 1 1 d . . . . .
H3A H 0.3523 -0.0184 0.3914 0.076 Uiso 1 1 calc R U . . .
H3B H 0.3930 -0.0392 0.4617 0.076 Uiso 1 1 calc R U . . .
C4 C 0.4196(2) -0.04096(15) 0.3240(4) 0.0547(15) Uani 1 1 d . . . . .
C5 C 0.4052(2) -0.02038(15) 0.2317(4) 0.0539(14) Uani 1 1 d . . . . .
H5 H 0.3682 -0.0096 0.2276 0.065 Uiso 1 1 calc R U . . .
C6 C 0.4454(2) 0.00091(15) 0.1721(4) 0.0526(15) Uani 1 1 d . . . . .
H6 H 0.4312 0.0238 0.1341 0.063 Uiso 1 1 calc R U . . .
C7 C 0.5039(2) 0.00456(15) 0.1992(3) 0.0447(13) Uani 1 1 d . . . . .
C8 C 0.5197(2) -0.02366(16) 0.2813(4) 0.0528(14) Uani 1 1 d . . . . .
H8 H 0.5536 -0.0162 0.3133 0.063 Uiso 1 1 calc R U . . .
C9 C 0.4793(3) -0.04332(15) 0.3425(4) 0.0572(15) Uani 1 1 d . . . . .
H9A H 0.4899 -0.0470 0.4091 0.069 Uiso 1 1 calc R U . . .
C10 C 0.5199(2) 0.04940(14) 0.2198(3) 0.0498(14) Uani 1 1 d . . . . .
H10A H 0.4881 0.0664 0.2305 0.060 Uiso 1 1 calc R U . . .
H10B H 0.5433 0.0511 0.2751 0.060 Uiso 1 1 calc R U . . .
C11 C 0.5499(2) 0.06295(16) 0.1304(3) 0.0517(14) Uani 1 1 d . . . . .
H11 H 0.5786 0.0827 0.1465 0.062 Uiso 1 1 calc R U . . .
C12 C 0.5741(2) 0.02315(17) 0.0967(4) 0.0567(15) Uani 1 1 d . . . . .
H12 H 0.5820 0.0246 0.0285 0.068 Uiso 1 1 calc R U . . .
N4 N 0.51369(16) 0.08045(13) 0.0588(3) 0.0512(11) Uani 1 1 d . . . . .
H2A H 0.5304 0.0780 0.0030 0.061 Uiso 1 1 calc R U . . .
H2B H 0.4846 0.0642 0.0564 0.061 Uiso 1 1 calc R U . . .
C13 C 0.7031(5) -0.0394(5) 0.2303(10) 0.333(14) Uani 1 1 d D . . . .
H13A H 0.6731 -0.0498 0.2679 0.399 Uiso 1 1 calc R U . . .
H13B H 0.7295 -0.0608 0.2168 0.399 Uiso 1 1 calc R U . . .
C14 C 0.7230(6) -0.0055(4) 0.2594(14) 0.329(12) Uani 1 1 d D . . . .
H14A H 0.7505 0.0036 0.2159 0.493 Uiso 1 1 calc R U . . .
H14B H 0.7387 -0.0094 0.3211 0.493 Uiso 1 1 calc R U . . .
H14C H 0.6949 0.0149 0.2632 0.493 Uiso 1 1 calc R U . . .
C15 C 0.6657(3) -0.0435(2) 0.0177(5) 0.121(3) Uani 1 1 d . . . . .
H15A H 0.6337 -0.0584 0.0385 0.145 Uiso 1 1 calc R U . . .
H15B H 0.6566 -0.0303 -0.0422 0.145 Uiso 1 1 calc R U . . .
C16 C 0.7080(4) -0.0734(3) -0.0007(6) 0.160(4) Uani 1 1 d . . . . .
H16A H 0.7390 -0.0597 -0.0271 0.241 Uiso 1 1 calc R U . . .
H16B H 0.6949 -0.0938 -0.0447 0.241 Uiso 1 1 calc R U . . .
H16C H 0.7180 -0.0867 0.0577 0.241 Uiso 1 1 calc R U . . .
C17 C 0.7185(3) 0.0437(3) 0.0563(7) 0.172(4) Uani 1 1 d . . . . .
H17A H 0.7328 0.0595 0.1093 0.206 Uiso 1 1 calc R U . . .
H17B H 0.7494 0.0327 0.0220 0.206 Uiso 1 1 calc R U . . .
C18 C 0.6913(3) 0.0721(3) -0.0058(6) 0.152(4) Uani 1 1 d . . . . .
H18A H 0.6808 0.0581 -0.0630 0.228 Uiso 1 1 calc R U . . .
H18B H 0.7152 0.0945 -0.0212 0.228 Uiso 1 1 calc R U . . .
H18C H 0.6596 0.0828 0.0253 0.228 Uiso 1 1 calc R U . . .
C19 C 0.4955(2) 0.11991(17) 0.0648(4) 0.0510(15) Uani 1 1 d . . . . .
C20 C 0.4586(2) 0.13352(15) -0.0118(4) 0.0465(14) Uani 1 1 d . . . . .
C21 C 0.4539(2) 0.11538(17) -0.0988(4) 0.0680(17) Uani 1 1 d . . . . .
H21 H 0.4762 0.0931 -0.1131 0.082 Uiso 1 1 calc R U . . .
C22 C 0.4177(3) 0.12871(17) -0.1661(4) 0.0722(18) Uani 1 1 d . . . . .
H22 H 0.4159 0.1157 -0.2249 0.087 Uiso 1 1 calc R U . . .
C23 C 0.3846(2) 0.16101(18) -0.1464(4) 0.0595(16) Uani 1 1 d . . . . .
C24 C 0.3890(3) 0.18079(18) -0.0621(5) 0.084(2) Uani 1 1 d . . . . .
H24 H 0.3668 0.2032 -0.0487 0.101 Uiso 1 1 calc R U . . .
C25 C 0.4265(3) 0.16775(18) 0.0041(4) 0.084(2) Uani 1 1 d . . . . .
H25 H 0.4303 0.1823 0.0607 0.101 Uiso 1 1 calc R U . . .
C26 C 0.5960(2) 0.16205(16) 0.8867(4) 0.0734(18) Uani 1 1 d . . . . .
H26A H 0.5881 0.1331 0.8923 0.110 Uiso 1 1 calc R U . . .
H26B H 0.5831 0.1763 0.9421 0.110 Uiso 1 1 calc R U . . .
H26C H 0.6345 0.1659 0.8810 0.110 Uiso 1 1 calc R U . . .
C27 C 0.5687(2) 0.17893(17) 0.8010(4) 0.0537(15) Uani 1 1 d . . . . .
C28 C 0.5606(2) 0.22475(14) 0.7985(3) 0.0523(15) Uani 1 1 d . . . . .
H28A H 0.5954 0.2379 0.8089 0.063 Uiso 1 1 calc R U . . .
H28B H 0.5372 0.2324 0.8511 0.063 Uiso 1 1 calc R U . . .
C29 C 0.5360(2) 0.24235(14) 0.7070(3) 0.0414(13) Uani 1 1 d . . . . .
C30 C 0.4793(2) 0.22559(14) 0.6908(4) 0.0471(14) Uani 1 1 d . . . . .
H30 H 0.4587 0.2190 0.7482 0.057 Uiso 1 1 calc R U . . .
C31 C 0.46489(19) 0.20211(15) 0.6060(3) 0.0428(13) Uani 1 1 d . . . . .
H31 H 0.4355 0.1821 0.6145 0.051 Uiso 1 1 calc R U . . .
C32 C 0.5046(2) 0.19175(14) 0.5298(3) 0.0433(13) Uani 1 1 d . . . . .
C33 C 0.5579(2) 0.21468(15) 0.5373(3) 0.0449(13) Uani 1 1 d . . . . .
H33 H 0.5881 0.2025 0.5016 0.054 Uiso 1 1 calc R U . . .
C34 C 0.5735(2) 0.23715(14) 0.6240(3) 0.0476(14) Uani 1 1 d . . . . .
H34 H 0.6124 0.2378 0.6384 0.057 Uiso 1 1 calc R U . . .
C35 C 0.5157(2) 0.14470(13) 0.5251(3) 0.0463(13) Uani 1 1 d . . . . .
H35A H 0.5518 0.1383 0.5479 0.056 Uiso 1 1 calc R U . . .
H35B H 0.4894 0.1295 0.5626 0.056 Uiso 1 1 calc R U . . .
C36 C 0.5101(2) 0.13443(15) 0.4194(3) 0.0461(13) Uani 1 1 d . . . . .
H36 H 0.4974 0.1060 0.4101 0.055 Uiso 1 1 calc R U . . .
C37 C 0.4672(2) 0.16539(16) 0.3896(4) 0.0500(14) Uani 1 1 d . . . . .
H37 H 0.4685 0.1698 0.3208 0.060 Uiso 1 1 calc R U . . .
C38 C 0.3014(5) 0.1694(3) 0.4756(10) 0.227(6) Uani 1 1 d D . . . .
H38A H 0.2645 0.1642 0.4551 0.272 Uiso 1 1 calc R U . . .
H38B H 0.3101 0.1523 0.5301 0.272 Uiso 1 1 calc R U . . .
C39 C 0.3123(6) 0.2126(3) 0.4915(10) 0.252(7) Uani 1 1 d D . . . .
H39A H 0.3014 0.2282 0.4368 0.377 Uiso 1 1 calc R U . . .
H39B H 0.3504 0.2164 0.5025 0.377 Uiso 1 1 calc R U . . .
H39C H 0.2923 0.2218 0.5460 0.377 Uiso 1 1 calc R U . . .
C40 C 0.3683(2) 0.20153(18) 0.2703(4) 0.084(2) Uani 1 1 d . . . . .
H40A H 0.3784 0.2276 0.2993 0.101 Uiso 1 1 calc R U . . .
H40B H 0.3987 0.1925 0.2317 0.101 Uiso 1 1 calc R U . . .
C41 C 0.3196(3) 0.2091(2) 0.2048(5) 0.109(3) Uani 1 1 d . . . . .
H41A H 0.3095 0.1836 0.1746 0.163 Uiso 1 1 calc R U . . .
H41B H 0.3293 0.2290 0.1572 0.163 Uiso 1 1 calc R U . . .
H41C H 0.2897 0.2193 0.2414 0.163 Uiso 1 1 calc R U . . .
C42 C 0.3282(3) 0.11568(19) 0.3147(6) 0.102(2) Uani 1 1 d . . . . .
H42A H 0.3226 0.0958 0.3654 0.122 Uiso 1 1 calc R U . . .
H42B H 0.2930 0.1221 0.2878 0.122 Uiso 1 1 calc R U . . .
C43 C 0.3625(4) 0.0964(2) 0.2398(6) 0.146(4) Uani 1 1 d . . . . .
H43A H 0.3728 0.1169 0.1941 0.219 Uiso 1 1 calc R U . . .
H43B H 0.3424 0.0749 0.2087 0.219 Uiso 1 1 calc R U . . .
H43C H 0.3944 0.0848 0.2684 0.219 Uiso 1 1 calc R U . . .
C44 C 0.6030(2) 0.11702(19) 0.3633(4) 0.0565(15) Uani 1 1 d . . . . .
C45 C 0.6496(2) 0.13003(17) 0.3015(4) 0.0554(15) Uani 1 1 d . . . . .
C46 C 0.6452(3) 0.15510(19) 0.2232(5) 0.0817(19) Uani 1 1 d . . . . .
H46 H 0.6116 0.1660 0.2065 0.098 Uiso 1 1 calc R U . . .
C47 C 0.6902(3) 0.1642(2) 0.1692(6) 0.108(3) Uani 1 1 d . . . . .
H47 H 0.6869 0.1813 0.1163 0.130 Uiso 1 1 calc R U . . .
C48 C 0.7400(3) 0.1483(2) 0.1932(6) 0.106(3) Uani 1 1 d . . . . .
C49 C 0.7445(3) 0.1234(3) 0.2678(6) 0.111(3) Uani 1 1 d . . . . .
H49 H 0.7783 0.1125 0.2833 0.134 Uiso 1 1 calc R U . . .
C50 C 0.6998(3) 0.1132(2) 0.3229(5) 0.093(2) Uani 1 1 d . . . . .
H50 H 0.7035 0.0952 0.3740 0.112 Uiso 1 1 calc R U . . .
O1 O 0.4493(2) 0.03723(12) 0.4033(3) 0.0996(16) Uani 1 1 d . . . . .
Cl1 Cl 0.7046(3) 0.2491(3) 0.9248(7) 0.596(6) Uani 1 1 d . . . . .
C51 C 0.7500 0.2500 0.7965(16) 0.63(4) Uani 1 2 d S T P . .
H51A H 0.7491 0.2752 0.7592 0.751 Uiso 0.5 1 calc R U P . .
H51B H 0.7509 0.2248 0.7592 0.751 Uiso 0.5 1 calc R U P . .

loop_
_atom_site_aniso_label
_atom_site_aniso_U_11
_atom_site_aniso_U_22
_atom_site_aniso_U_33
_atom_site_aniso_U_23
_atom_site_aniso_U_13
_atom_site_aniso_U_12
Br1 0.0821(5) 0.1125(6) 0.1009(6) 0.0232(5) -0.0164(4) 0.0285(4)
Br2 0.0862(7) 0.2461(13) 0.2686(15) 0.0854(11) 0.0646(8) 0.0101(7)
Si1 0.0600(12) 0.0636(11) 0.0669(12) -0.0055(9) 0.0049(9) -0.0010(9)
Si2 0.0646(13) 0.1084(16) 0.0751(13) 0.0016(12) -0.0076(10) 0.0229(11)
C1 0.107(6) 0.103(5) 0.066(4) -0.018(4) 0.012(4) 0.025(4)
O2 0.117(4) 0.044(2) 0.099(4) 0.007(2) 0.015(3) -0.019(2)
O3 0.092(3) 0.054(2) 0.054(3) -0.010(2) -0.009(2) -0.007(2)
O4 0.098(3) 0.044(2) 0.063(3) 0.004(2) 0.010(2) 0.025(2)
O5 0.080(3) 0.052(2) 0.042(2) -0.0072(19) 0.007(2) 0.009(2)
O7 0.105(3) 0.044(2) 0.063(3) -0.015(2) -0.022(2) 0.004(2)
O8 0.124(4) 0.045(2) 0.063(3) -0.001(2) -0.016(3) 0.002(2)
O9 0.081(3) 0.037(2) 0.045(2) -0.0037(17) -0.007(2) -0.0008(19)
O10 0.073(3) 0.041(2) 0.048(2) 0.0027(18) -0.0003(19) -0.0125(18)
O11 0.061(2) 0.049(2) 0.056(2) -0.0003(19) -0.0055(19) 0.0075(19)
O12 0.071(2) 0.033(2) 0.042(2) 0.0018(17) -0.0162(19) -0.0006(18)
O13 0.053(3) 0.070(3) 0.064(3) 0.006(2) -0.007(2) -0.013(2)
O14 0.093(3) 0.062(3) 0.080(3) 0.018(2) -0.009(2) 0.012(2)
N1 0.071(4) 0.048(3) 0.035(3) -0.013(2) -0.014(3) -0.013(3)
O6 0.060(3) 0.102(3) 0.049(2) 0.006(2) -0.008(2) 0.027(2)
C2 0.074(5) 0.060(4) 0.056(4) 0.006(3) 0.002(4) 0.014(4)
C3 0.070(4) 0.059(4) 0.060(4) 0.013(3) 0.011(3) 0.009(3)
C4 0.066(5) 0.034(3) 0.064(4) 0.005(3) -0.001(3) -0.003(3)
C5 0.061(4) 0.047(3) 0.054(4) 0.001(3) -0.006(3) 0.000(3)
C6 0.075(4) 0.032(3) 0.050(4) 0.000(3) -0.011(3) 0.008(3)
C7 0.051(4) 0.050(4) 0.033(3) 0.000(3) 0.000(3) 0.005(3)
C8 0.066(4) 0.048(4) 0.044(4) -0.002(3) -0.006(3) 0.010(3)
C9 0.089(5) 0.043(3) 0.040(3) 0.003(3) -0.003(3) 0.014(3)
C10 0.065(4) 0.047(3) 0.038(3) 0.000(3) -0.002(3) 0.003(3)
C11 0.054(4) 0.055(4) 0.046(4) 0.004(3) -0.010(3) 0.004(3)
C12 0.064(4) 0.061(4) 0.045(4) 0.002(3) 0.005(3) 0.007(4)
N4 0.055(3) 0.050(3) 0.049(3) 0.002(2) 0.012(2) -0.003(2)
C13 0.191(15) 0.51(3) 0.295(16) -0.31(2) -0.166(13) 0.233(17)
C14 0.155(12) 0.291(19) 0.54(3) 0.24(2) -0.080(17) 0.027(12)
C15 0.094(6) 0.162(7) 0.107(6) -0.031(5) -0.004(5) 0.055(6)
C16 0.165(9) 0.182(9) 0.135(7) -0.042(7) -0.030(7) 0.075(8)
C17 0.106(8) 0.239(12) 0.170(9) 0.044(9) -0.008(7) 0.000(8)
C18 0.123(8) 0.196(10) 0.136(8) 0.064(7) 0.006(6) -0.015(7)
C19 0.068(4) 0.034(4) 0.051(4) -0.002(3) 0.003(3) 0.003(3)
C20 0.057(4) 0.032(3) 0.050(4) -0.005(3) -0.002(3) 0.006(3)
C21 0.076(5) 0.064(4) 0.064(4) -0.010(4) -0.005(4) 0.031(3)
C22 0.096(5) 0.064(4) 0.057(4) -0.010(3) -0.007(4) 0.027(4)
C23 0.059(4) 0.063(4) 0.057(4) 0.007(3) -0.001(3) 0.008(3)
C24 0.116(6) 0.062(4) 0.073(5) -0.001(4) -0.003(4) 0.046(4)
C25 0.122(6) 0.064(4) 0.066(5) -0.016(4) -0.026(4) 0.028(4)
C26 0.101(5) 0.058(4) 0.061(4) 0.008(3) -0.014(4) 0.013(3)
C27 0.064(4) 0.044(4) 0.053(4) 0.002(3) -0.002(3) -0.003(3)
C28 0.070(4) 0.040(4) 0.047(4) -0.007(3) -0.002(3) 0.003(3)
C29 0.064(4) 0.025(3) 0.035(3) -0.006(2) -0.007(3) 0.000(3)
C30 0.056(4) 0.045(3) 0.040(3) 0.000(3) 0.003(3) -0.001(3)
C31 0.042(3) 0.037(3) 0.050(4) 0.001(3) 0.006(3) -0.007(3)
C32 0.046(4) 0.042(3) 0.042(3) 0.005(3) -0.009(3) -0.001(3)
C33 0.050(4) 0.044(4) 0.041(3) -0.001(3) 0.005(3) -0.002(3)
C34 0.055(4) 0.044(3) 0.044(3) 0.002(3) -0.009(3) -0.003(3)
C35 0.063(4) 0.039(3) 0.037(3) 0.003(2) -0.002(3) 0.002(3)
C36 0.055(4) 0.043(3) 0.040(3) -0.001(3) -0.001(3) -0.011(3)
C37 0.052(4) 0.059(4) 0.039(3) -0.001(3) -0.004(3) -0.011(3)
C38 0.211(13) 0.191(12) 0.278(15) -0.037(12) -0.076(11) 0.015(11)
C39 0.253(16) 0.225(15) 0.277(17) 0.081(14) 0.001(12) 0.007(13)
C40 0.065(4) 0.079(4) 0.109(5) 0.019(4) -0.022(4) -0.009(3)
C41 0.086(6) 0.103(6) 0.138(7) 0.031(5) -0.038(5) -0.007(4)
C42 0.105(6) 0.061(5) 0.139(7) 0.035(5) -0.042(5) -0.027(4)
C43 0.162(9) 0.108(7) 0.168(9) -0.061(6) -0.052(7) 0.039(6)
C44 0.057(4) 0.058(4) 0.055(4) -0.010(3) -0.018(3) 0.011(4)
C45 0.051(4) 0.060(4) 0.055(4) -0.004(3) -0.005(3) -0.001(3)
C46 0.070(5) 0.081(5) 0.094(5) 0.032(4) -0.005(4) 0.020(4)
C47 0.073(6) 0.122(6) 0.129(7) 0.054(5) 0.026(5) 0.008(5)
C48 0.066(6) 0.115(6) 0.138(7) 0.039(5) 0.019(5) -0.002(5)
C49 0.061(6) 0.144(7) 0.129(7) 0.029(6) -0.010(5) 0.012(5)
C50 0.073(6) 0.110(6) 0.096(6) 0.026(4) -0.014(5) 0.008(5)
O1 0.120(4) 0.058(3) 0.120(4) -0.024(3) 0.051(3) -0.023(3)
Cl1 0.494(13) 0.568(12) 0.727(15) -0.162(14) -0.096(11) -0.037(12)
C51 1.29(12) 0.42(4) 0.16(2) 0.000 0.000 0.44(6)

loop_
_atom_type_symbol
_atom_type_description
_atom_type_scat_dispersion_real
_atom_type_scat_dispersion_imag
_atom_type_scat_source
C C 0.0033 0.0016 'International Tables Vol C Tables 4.2.6.8 and 6.1.1.4'
H H 0.0000 0.0000 'International Tables Vol C Tables 4.2.6.8 and 6.1.1.4'
N N 0.0061 0.0033 'International Tables Vol C Tables 4.2.6.8 and 6.1.1.4'
O O 0.0106 0.0060 'International Tables Vol C Tables 4.2.6.8 and 6.1.1.4'
Si Si 0.0817 0.0704 'International Tables Vol C Tables 4.2.6.8 and 6.1.1.4'
Br Br -0.2901 2.4595 'International Tables Vol C Tables 4.2.6.8 and 6.1.1.4'
Cl Cl 0.1484 0.1585 'International Tables Vol C Tables 4.2.6.8 and 6.1.1.4'

loop_
_geom_angle_atom_site_label_1
_geom_angle_atom_site_label_2
_geom_angle_atom_site_label_3
_geom_angle
_geom_angle_site_symmetry_1
_geom_angle_site_symmetry_3
_geom_angle_publ_flag
O13 Si1 C38 106.1(4) . . ?
O13 Si1 C40 110.7(2) . . ?
O13 Si1 C42 108.0(3) . . ?
C40 Si1 C38 124.8(4) . . ?
C40 Si1 C42 109.5(3) . . ?
C42 Si1 C38 96.0(4) . . ?
O6 Si2 C13 97.7(4) . . ?
O6 Si2 C14 95.1(4) . . ?
O6 Si2 C15 108.7(3) . . ?
O6 Si2 C17 108.9(3) . . ?
C13 Si2 C14 31.6(3) . . ?
C15 Si2 C13 100.0(4) . . ?
C15 Si2 C14 129.7(4) . . ?
C15 Si2 C17 113.5(4) . . ?
C17 Si2 C13 126.2(5) . . ?
C17 Si2 C14 98.5(4) . . ?
H1A C1 H1B 109.5 . . ?
H1A C1 H1C 109.5 . . ?
H1B C1 H1C 109.5 . . ?
C2 C1 H1A 109.5 . . ?
C2 C1 H1B 109.5 . . ?
C2 C1 H1C 109.5 . . ?
C4 O2 H2 109.5 . . ?
C6 O3 C5 61.6(3) . . ?
C8 O4 C9 61.3(3) . . ?
C12 O5 C7 108.9(4) . . ?
C29 O9 H9 109.5 . . ?
C33 O10 C34 61.4(3) . . ?
C30 O11 C31 60.9(3) . . ?
C37 O12 C32 109.9(3) . . ?
C37 O13 Si1 125.9(3) . . ?
H1D N1 H1E 106.5 . . ?
C36 N1 H1D 106.4 . . ?
C36 N1 H1E 106.4 . . ?
C44 N1 H1D 106.4 . . ?
C44 N1 H1E 106.4 . . ?
C44 N1 C36 123.8(5) . . ?
C12 O6 Si2 127.5(3) . . ?
C1 C2 C3 115.8(6) . . ?
O1 C2 C1 121.0(6) . . ?
O1 C2 C3 123.2(6) . . ?
C2 C3 H3A 108.2 . . ?
C2 C3 H3B 108.2 . . ?
C2 C3 C4 116.3(5) . . ?
H3A C3 H3B 107.4 . . ?
C4 C3 H3A 108.2 . . ?
C4 C3 H3B 108.2 . . ?
O2 C4 C3 103.2(4) . . ?
O2 C4 C5 107.4(5) . . ?
O2 C4 C9 109.6(4) . . ?
C5 C4 C3 111.4(4) . . ?
C9 C4 C3 110.6(5) . . ?
C9 C4 C5 113.9(5) . . ?
O3 C5 C4 117.0(4) . . ?
O3 C5 H5 115.4 . . ?
O3 C5 C6 59.0(3) . . ?
C4 C5 H5 115.4 . . ?
C6 C5 C4 122.8(5) . . ?
C6 C5 H5 115.4 . . ?
O3 C6 C5 59.3(3) . . ?
O3 C6 H6 115.1 . . ?
O3 C6 C7 117.7(4) . . ?
C5 C6 H6 115.1 . . ?
C5 C6 C7 122.8(4) . . ?
C7 C6 H6 115.1 . . ?
O5 C7 C6 105.6(4) . . ?
O5 C7 C8 109.4(4) . . ?
O5 C7 C10 105.5(4) . . ?
C6 C7 C8 113.0(4) . . ?
C6 C7 C10 111.8(4) . . ?
C8 C7 C10 111.1(4) . . ?
O4 C8 C7 119.5(4) . . ?
O4 C8 H8 114.7 . . ?
O4 C8 C9 60.2(3) . . ?
C7 C8 H8 114.7 . . ?
C9 C8 C7 122.3(5) . . ?
C9 C8 H8 114.7 . . ?
O4 C9 C4 115.4(4) . . ?
O4 C9 C8 58.4(3) . . ?
O4 C9 H9A 115.8 . . ?
C4 C9 H9A 115.8 . . ?
C8 C9 C4 123.0(5) . . ?
C8 C9 H9A 115.8 . . ?
C7 C10 H10A 111.0 . . ?
C7 C10 H10B 111.0 . . ?
H10A C10 H10B 109.0 . . ?
C11 C10 C7 104.0(4) . . ?
C11 C10 H10A 111.0 . . ?
C11 C10 H10B 111.0 . . ?
C10 C11 H11 110.3 . . ?
C12 C11 C10 102.0(4) . . ?
C12 C11 H11 110.3 . . ?
N4 C11 C10 112.6(4) . . ?
N4 C11 H11 110.3 . . ?
N4 C11 C12 111.0(4) . . ?
O5 C12 C11 105.4(4) . . ?
O5 C12 H12 110.3 . . ?
O6 C12 O5 111.1(4) . . ?
O6 C12 C11 109.3(4) . . ?
O6 C12 H12 110.3 . . ?
C11 C12 H12 110.3 . . ?
C11 N4 H2A 106.9 . . ?
C11 N4 H2B 106.9 . . ?
H2A N4 H2B 106.7 . . ?
C19 N4 C11 121.6(4) . . ?
C19 N4 H2A 106.9 . . ?
C19 N4 H2B 106.9 . . ?
Si2 C13 H13A 114.8 . . ?
Si2 C13 H13B 114.9 . . ?
H13A C13 H13B 111.9 . . ?
C14 C13 Si2 82.9(14) . . ?
C14 C13 H13A 114.6 . . ?
C14 C13 H13B 115.0 . . ?
Si2 C14 H14A 74.3 . . ?
Si2 C14 H14B 175.3 . . ?
Si2 C14 H14C 72.1 . . ?
C13 C14 Si2 65.5(13) . . ?
C13 C14 H14A 109.5 . . ?
C13 C14 H14B 110.0 . . ?
C13 C14 H14C 110.0 . . ?
H14A C14 H14B 109.2 . . ?
H14A C14 H14C 109.1 . . ?
H14B C14 H14C 109.1 . . ?
Si2 C15 H15A 107.8 . . ?
Si2 C15 H15B 107.7 . . ?
H15A C15 H15B 107.1 . . ?
C16 C15 Si2 118.2(6) . . ?
C16 C15 H15A 107.7 . . ?
C16 C15 H15B 107.8 . . ?
C15 C16 H16A 109.4 . . ?
C15 C16 H16B 109.5 . . ?
C15 C16 H16C 109.5 . . ?
H16A C16 H16B 109.5 . . ?
H16A C16 H16C 109.5 . . ?
H16B C16 H16C 109.5 . . ?
Si2 C17 H17A 107.6 . . ?
Si2 C17 H17B 107.6 . . ?
H17A C17 H17B 107.0 . . ?
C18 C17 Si2 119.1(7) . . ?
C18 C17 H17A 107.5 . . ?
C18 C17 H17B 107.5 . . ?
C17 C18 H18A 109.5 . . ?
C17 C18 H18B 109.5 . . ?
C17 C18 H18C 109.5 . . ?
H18A C18 H18B 109.5 . . ?
H18A C18 H18C 109.5 . . ?
H18B C18 H18C 109.5 . . ?
O7 C19 N4 120.7(5) . . ?
O7 C19 C20 123.2(5) . . ?
N4 C19 C20 116.1(5) . . ?
C21 C20 C19 125.3(5) . . ?
C21 C20 C25 116.3(5) . . ?
C25 C20 C19 118.3(5) . . ?
C20 C21 H21 118.7 . . ?
C20 C21 C22 122.7(5) . . ?
C22 C21 H21 118.7 . . ?
C21 C22 H22 120.2 . . ?
C23 C22 C21 119.6(5) . . ?
C23 C22 H22 120.2 . . ?
C22 C23 Br1 120.5(5) . . ?
C24 C23 Br1 119.8(5) . . ?
C24 C23 C22 119.7(5) . . ?
C23 C24 H24 119.9 . . ?
C23 C24 C25 120.1(5) . . ?
C25 C24 H24 119.9 . . ?
C20 C25 H25 119.3 . . ?
C24 C25 C20 121.4(5) . . ?
C24 C25 H25 119.3 . . ?
H26A C26 H26B 109.5 . . ?
H26A C26 H26C 109.5 . . ?
H26B C26 H26C 109.5 . . ?
C27 C26 H26A 109.5 . . ?
C27 C26 H26B 109.5 . . ?
C27 C26 H26C 109.5 . . ?
O8 C27 C26 121.5(5) . . ?
O8 C27 C28 122.1(5) . . ?
C26 C27 C28 116.4(5) . . ?
C27 C28 H28A 108.2 . . ?
C27 C28 H28B 108.2 . . ?
C27 C28 C29 116.2(4) . . ?
H28A C28 H28B 107.4 . . ?
C29 C28 H28A 108.2 . . ?
C29 C28 H28B 108.2 . . ?
O9 C29 C28 103.5(4) . . ?
O9 C29 C30 108.3(4) . . ?
O9 C29 C34 107.5(4) . . ?
C30 C29 C28 110.9(4) . . ?
C34 C29 C28 111.7(4) . . ?
C34 C29 C30 114.2(4) . . ?
O11 C30 C29 115.6(4) . . ?
O11 C30 H30 115.7 . . ?
O11 C30 C31 59.8(3) . . ?
C29 C30 H30 115.7 . . ?
C31 C30 C29 122.3(4) . . ?
C31 C30 H30 115.7 . . ?
O11 C31 C30 59.3(3) . . ?
O11 C31 H31 115.2 . . ?
O11 C31 C32 117.3(4) . . ?
C30 C31 H31 115.2 . . ?
C30 C31 C32 123.0(4) . . ?
C32 C31 H31 115.2 . . ?
O12 C32 C31 109.2(4) . . ?
O12 C32 C33 107.2(4) . . ?
O12 C32 C35 104.7(4) . . ?
C31 C32 C33 114.2(4) . . ?
C31 C32 C35 111.6(4) . . ?
C33 C32 C35 109.4(4) . . ?
O10 C33 C32 118.3(4) . . ?
O10 C33 H33 115.2 . . ?
O10 C33 C34 59.7(3) . . ?
C32 C33 H33 115.2 . . ?
C34 C33 C32 121.8(4) . . ?
C34 C33 H33 115.2 . . ?
O10 C34 C29 114.4(4) . . ?
O10 C34 C33 58.9(3) . . ?
O10 C34 H34 116.0 . . ?
C29 C34 H34 116.0 . . ?
C33 C34 C29 122.8(4) . . ?
C33 C34 H34 116.0 . . ?
C32 C35 H35A 111.0 . . ?
C32 C35 H35B 111.0 . . ?
H35A C35 H35B 109.0 . . ?
C36 C35 C32 103.8(4) . . ?
C36 C35 H35A 111.0 . . ?
C36 C35 H35B 111.0 . . ?
N1 C36 C35 113.5(4) . . ?
N1 C36 H36 111.2 . . ?
N1 C36 C37 108.4(4) . . ?
C35 C36 H36 111.2 . . ?
C37 C36 C35 100.9(4) . . ?
C37 C36 H36 111.2 . . ?
O12 C37 C36 104.4(4) . . ?
O12 C37 H37 110.3 . . ?
O13 C37 O12 111.8(4) . . ?
O13 C37 C36 109.5(4) . . ?
O13 C37 H37 110.3 . . ?
C36 C37 H37 110.3 . . ?
Si1 C38 H38A 112.8 . . ?
Si1 C38 H38B 112.8 . . ?
H38A C38 H38B 110.2 . . ?
C39 C38 Si1 94.8(10) . . ?
C39 C38 H38A 112.8 . . ?
C39 C38 H38B 112.7 . . ?
C38 C39 H39A 109.4 . . ?
C38 C39 H39B 109.5 . . ?
C38 C39 H39C 109.5 . . ?
H39A C39 H39B 109.5 . . ?
H39A C39 H39C 109.5 . . ?
H39B C39 H39C 109.5 . . ?
Si1 C40 H40A 108.4 . . ?
Si1 C40 H40B 108.4 . . ?
H40A C40 H40B 107.4 . . ?
C41 C40 Si1 115.7(4) . . ?
C41 C40 H40A 108.4 . . ?
C41 C40 H40B 108.4 . . ?
C40 C41 H41A 109.5 . . ?
C40 C41 H41B 109.5 . . ?
C40 C41 H41C 109.5 . . ?
H41A C41 H41B 109.5 . . ?
H41A C41 H41C 109.5 . . ?
H41B C41 H41C 109.5 . . ?
Si1 C42 H42A 108.8 . . ?
Si1 C42 H42B 108.8 . . ?
H42A C42 H42B 107.7 . . ?
C43 C42 Si1 113.6(5) . . ?
C43 C42 H42A 108.8 . . ?
C43 C42 H42B 108.8 . . ?
C42 C43 H43A 109.4 . . ?
C42 C43 H43B 109.5 . . ?
C42 C43 H43C 109.5 . . ?
H43A C43 H43B 109.5 . . ?
H43A C43 H43C 109.5 . . ?
H43B C43 H43C 109.5 . . ?
O14 C44 N1 121.0(6) . . ?
O14 C44 C45 122.7(5) . . ?
N1 C44 C45 116.3(5) . . ?
C46 C45 C44 124.8(6) . . ?
C46 C45 C50 118.5(6) . . ?
C50 C45 C44 116.5(6) . . ?
C45 C46 H46 119.8 . . ?
C45 C46 C47 120.4(6) . . ?
C47 C46 H46 119.8 . . ?
C46 C47 H47 119.9 . . ?
C48 C47 C46 120.3(7) . . ?
C48 C47 H47 119.9 . . ?
C47 C48 Br2 119.9(7) . . ?
C49 C48 Br2 120.2(7) . . ?
C49 C48 C47 119.8(7) . . ?
C48 C49 H49 119.4 . . ?
C48 C49 C50 121.2(7) . . ?
C50 C49 H49 119.4 . . ?
C45 C50 C49 119.7(6) . . ?
C45 C50 H50 120.2 . . ?
C49 C50 H50 120.2 . . ?
C51 Cl1 Cl1 58.2(4) . 2_655 ?
Cl1 C51 Cl1 63.7(8) . 2_655 ?
Cl1 C51 H51A 117.4 2_655 . ?
Cl1 C51 H51A 117.4 . . ?
Cl1 C51 H51B 117.4 . . ?
Cl1 C51 H51B 117.4 2_655 . ?
H51A C51 H51B 114.5 . . ?

loop_
_geom_bond_atom_site_label_1
_geom_bond_atom_site_label_2
_geom_bond_distance
_geom_bond_site_symmetry_2
_geom_bond_publ_flag
Br1 C23 1.884(5) . ?
Br2 C48 1.877(7) . ?
Si1 O13 1.656(4) . ?
Si1 C38 2.088(14) . ?
Si1 C40 1.844(6) . ?
Si1 C42 1.849(6) . ?
Si2 O6 1.625(4) . ?
Si2 C13 2.205(17) . ?
Si2 C14 2.405(17) . ?
Si2 C15 1.879(7) . ?
Si2 C17 1.894(9) . ?
C1 H1A 0.9600 . ?
C1 H1B 0.9600 . ?
C1 H1C 0.9600 . ?
C1 C2 1.501(7) . ?
O2 H2 0.8200 . ?
O2 C4 1.424(5) . ?
O3 C5 1.437(6) . ?
O3 C6 1.432(5) . ?
O4 C8 1.420(6) . ?
O4 C9 1.447(6) . ?
O5 C7 1.459(5) . ?
O5 C12 1.406(6) . ?
O7 C19 1.206(5) . ?
O8 C27 1.204(6) . ?
O9 H9 0.8200 . ?
O9 C29 1.442(5) . ?
O10 C33 1.436(5) . ?
O10 C34 1.447(5) . ?
O11 C30 1.436(5) . ?
O11 C31 1.443(5) . ?
O12 C32 1.451(5) . ?
O12 C37 1.407(5) . ?
O13 C37 1.399(5) . ?
O14 C44 1.233(6) . ?
N1 H1D 0.8900 . ?
N1 H1E 0.8900 . ?
N1 C36 1.467(6) . ?
N1 C44 1.355(6) . ?
O6 C12 1.406(6) . ?
C2 C3 1.511(8) . ?
C2 O1 1.183(6) . ?
C3 H3A 0.9700 . ?
C3 H3B 0.9700 . ?
C3 C4 1.524(7) . ?
C4 C5 1.504(7) . ?
C4 C9 1.495(7) . ?
C5 H5 0.9800 . ?
C5 C6 1.470(7) . ?
C6 H6 0.9800 . ?
C6 C7 1.497(7) . ?
C7 C8 1.523(6) . ?
C7 C10 1.532(6) . ?
C8 H8 0.9800 . ?
C8 C9 1.463(7) . ?
C9 H9A 0.9800 . ?
C10 H10A 0.9700 . ?
C10 H10B 0.9700 . ?
C10 C11 1.524(6) . ?
C11 H11 0.9800 . ?
C11 C12 1.497(6) . ?
C11 N4 1.461(5) . ?
C12 H12 0.9800 . ?
N4 H2A 0.8900 . ?
N4 H2B 0.8900 . ?
N4 C19 1.356(6) . ?
C13 H13A 0.9700 . ?
C13 H13B 0.9700 . ?
C13 C14 1.271(14) . ?
C14 H14A 0.9628 . ?
C14 H14B 0.9630 . ?
C14 H14C 0.9630 . ?
C15 H15A 0.9700 . ?
C15 H15B 0.9700 . ?
C15 C16 1.448(9) . ?
C16 H16A 0.9600 . ?
C16 H16B 0.9600 . ?
C16 H16C 0.9600 . ?
C17 H17A 0.9700 . ?
C17 H17B 0.9700 . ?
C17 C18 1.436(10) . ?
C18 H18A 0.9600 . ?
C18 H18B 0.9600 . ?
C18 H18C 0.9600 . ?
C19 C20 1.478(7) . ?
C20 C21 1.363(6) . ?
C20 C25 1.380(7) . ?
C21 H21 0.9300 . ?
C21 C22 1.371(7) . ?
C22 H22 0.9300 . ?
C22 C23 1.356(7) . ?
C23 C24 1.353(7) . ?
C24 H24 0.9300 . ?
C24 C25 1.379(7) . ?
C25 H25 0.9300 . ?
C26 H26A 0.9600 . ?
C26 H26B 0.9600 . ?
C26 H26C 0.9600 . ?
C26 C27 1.486(7) . ?
C27 C28 1.497(6) . ?
C28 H28A 0.9700 . ?
C28 H28B 0.9700 . ?
C28 C29 1.532(6) . ?
C29 C30 1.517(6) . ?
C29 C34 1.500(6) . ?
C30 H30 0.9800 . ?
C30 C31 1.460(6) . ?
C31 H31 0.9800 . ?
C31 C32 1.491(6) . ?
C32 C33 1.514(6) . ?
C32 C35 1.549(6) . ?
C33 H33 0.9800 . ?
C33 C34 1.471(6) . ?
C34 H34 0.9800 . ?
C35 H35A 0.9700 . ?
C35 H35B 0.9700 . ?
C35 C36 1.530(6) . ?
C36 H36 0.9800 . ?
C36 C37 1.516(6) . ?
C37 H37 0.9800 . ?
C38 H38A 0.9700 . ?
C38 H38B 0.9700 . ?
C38 C39 1.441(2) . ?
C39 H39A 0.9600 . ?
C39 H39B 0.9600 . ?
C39 H39C 0.9600 . ?
C40 H40A 0.9700 . ?
C40 H40B 0.9700 . ?
C40 C41 1.533(7) . ?
C41 H41A 0.9600 . ?
C41 H41B 0.9600 . ?
C41 H41C 0.9600 . ?
C42 H42A 0.9700 . ?
C42 H42B 0.9700 . ?
C42 C43 1.489(9) . ?
C43 H43A 0.9600 . ?
C43 H43B 0.9600 . ?
C43 H43C 0.9600 . ?
C44 C45 1.502(7) . ?
C45 C46 1.372(7) . ?
C45 C50 1.385(8) . ?
C46 H46 0.9300 . ?
C46 C47 1.378(8) . ?
C47 H47 0.9300 . ?
C47 C48 1.372(9) . ?
C48 C49 1.329(9) . ?
C49 H49 0.9300 . ?
C49 C50 1.387(9) . ?
C50 H50 0.9300 . ?
Cl1 Cl1 2.242(17) 2_655 ?
Cl1 C51 2.125(19) . ?
C51 Cl1 2.125(19) 2_655 ?
C51 H51A 0.9700 . ?
C51 H51B 0.9700 . ?
